data_2204370
loop_
_publ_author_name
'Xin-Hua Li'
'Hua-Yue Wu'
'Jin-Guo Hu'

_publ_section_title Poly[[<i>trans</i>-dibromocopper(II)]-di-\m-3-pyridinecarbonitrile-\k^4^<i>N</i>^1^:<i>N</i>^3^]
_journal_issue 10
_journal_name_full 'Acta Crystallographica Section E'
_journal_page_first m1533
_journal_page_last m1535
_journal_paper_doi 10.1107/S1600536804023578
_journal_volume 60
_journal_year 2004
_chemical_formula_iupac '[Cu Br2 (C6 H4 N2)2]'
_chemical_formula_moiety 'C12 H8 Br2 Cu N4'
_chemical_formula_sum 'C12 H8 Br2 Cu N4'
_chemical_formula_weight 431.58
_chemical_name_systematic
;
Poly[[trans-dibromocopper(II)]-di-\m-3-pyridinecarbonitrile-\k^2^N^1^:N^3^]
;
_space_group_IT_number 2
_symmetry_cell_setting triclinic
_symmetry_space_group_name_Hall '-P 1'
_symmetry_space_group_name_H-M 'P -1'
_atom_sites_solution_hydrogens geom
_atom_sites_solution_primary direct
_atom_sites_solution_secondary difmap
_audit_creation_method SHELXL-97
_cell_angle_alpha 116.563(2)
_cell_angle_beta 107.909(2)
_cell_angle_gamma 98.437(3)
_cell_formula_units_Z 1
_cell_length_a 7.0410(10)
_cell_length_b 7.2791(10)
_cell_length_c 8.0673(11)
_cell_measurement_reflns_used 1171
_cell_measurement_temperature 298(2)
_cell_measurement_theta_max 25.08
_cell_measurement_theta_min 3.11
_cell_volume 331.70(8)
_computing_cell_refinement 'SAINT (Bruker, 2002)'
_computing_data_collection 'SMART (Bruker, 2002)'
_computing_data_reduction SAINT
_computing_molecular_graphics 'XP (Bruker, 2002)'
_computing_publication_material SHELXL97
_computing_structure_refinement 'SHELXL97 (Sheldrick, 1997)'
_computing_structure_solution 'SHELXS97 (Sheldrick, 1997)'
_diffrn_ambient_temperature 298(2)
_diffrn_measured_fraction_theta_full 0.982
_diffrn_measured_fraction_theta_max 0.982
_diffrn_measurement_device_type 'Bruker SMART APEX area-detector'
_diffrn_measurement_method '\f and \w'
_diffrn_radiation_monochromator graphite
_diffrn_radiation_source 'fine-focus sealed tube'
_diffrn_radiation_type MoK\a
_diffrn_radiation_wavelength 0.71073
_diffrn_reflns_av_R_equivalents 0.0163
_diffrn_reflns_av_sigmaI/netI 0.0349
_diffrn_reflns_limit_h_max 8
_diffrn_reflns_limit_h_min -8
_diffrn_reflns_limit_k_max 8
_diffrn_reflns_limit_k_min -5
_diffrn_reflns_limit_l_max 9
_diffrn_reflns_limit_l_min -9
_diffrn_reflns_number 1758
_diffrn_reflns_theta_full 25.08
_diffrn_reflns_theta_max 25.08
_diffrn_reflns_theta_min 3.11
_diffrn_standards_decay_% 0
_diffrn_standards_number 0
_exptl_absorpt_coefficient_mu 7.658
_exptl_absorpt_correction_T_max 0.37
_exptl_absorpt_correction_T_min 0.23
_exptl_absorpt_correction_type numerical
_exptl_absorpt_process_details '(SADABS; Bruker, 2002)'
_exptl_crystal_colour green
_exptl_crystal_density_diffrn 2.161
_exptl_crystal_density_method 'not measured'
_exptl_crystal_description block
_exptl_crystal_F_000 207
_exptl_crystal_size_max 0.24
_exptl_crystal_size_mid 0.17
_exptl_crystal_size_min 0.13
_refine_diff_density_max 0.646
_refine_diff_density_min -0.526
_refine_ls_extinction_coef 0.022(4)
_refine_ls_extinction_expression Fc^*^=kFc[1+0.001xFc^2^\l^3^/sin(2\q)]^-1/4^
_refine_ls_extinction_method SHELXL97
_refine_ls_goodness_of_fit_ref 1.099
_refine_ls_hydrogen_treatment constr
_refine_ls_matrix_type full
_refine_ls_number_parameters 89
_refine_ls_number_reflns 1171
_refine_ls_number_restraints 0
_refine_ls_restrained_S_all 1.099
_refine_ls_R_factor_all 0.0290
_refine_ls_R_factor_gt 0.0275
_refine_ls_shift/su_max 0.000
_refine_ls_shift/su_mean 0.000
_refine_ls_structure_factor_coef Fsqd
_refine_ls_weighting_details 'calc w = 1/[\s^2^(Fo^2^)+(0.043P)^2^+0.2371P] where P = (Fo^2^+2Fc^2^)/3'
_refine_ls_weighting_scheme calc
_refine_ls_wR_factor_gt 0.0785
_refine_ls_wR_factor_ref 0.0795
_reflns_number_gt 1098
_reflns_number_total 1171
_reflns_threshold_expression I>2\s(I)
_cod_data_source_file lh6277.cif
_cod_data_source_block I
_cod_database_code 2204370
_cod_database_fobs_code 2204370

loop_
_symmetry_equiv_pos_as_xyz
'x, y, z'
'-x, -y, -z'

loop_
_atom_site_label
_atom_site_fract_x
_atom_site_fract_y
_atom_site_fract_z
_atom_site_U_iso_or_equiv
_atom_site_adp_type
_atom_site_calc_flag
_atom_site_refinement_flags
_atom_site_occupancy
_atom_site_type_symbol
C1 0.4453(6) 0.1916(6) 0.2999(5) 0.0300(8) Uani d . 1 C
H1 0.4718 0.1699 0.1876 0.036 Uiso calc R 1 H
C2 0.6151(6) 0.2810(6) 0.4874(5) 0.0333(8) Uani d . 1 C
H2 0.7526 0.3244 0.5006 0.040 Uiso calc R 1 H
C3 0.5812(6) 0.3058(6) 0.6538(5) 0.0318(8) Uani d . 1 C
H3 0.6935 0.3630 0.7801 0.038 Uiso calc R 1 H
C4 0.3715(5) 0.2418(5) 0.6258(5) 0.0281(7) Uani d . 1 C
C5 0.2077(6) 0.1631(6) 0.4362(5) 0.0299(8) Uani d . 1 C
H5 0.0686 0.1288 0.4213 0.036 Uiso calc R 1 H
C6 0.3153(6) 0.2453(6) 0.7848(5) 0.0331(8) Uani d . 1 C
N1 0.2438(4) 0.1354(5) 0.2750(4) 0.0283(6) Uani d . 1 N
N2 0.2606(6) 0.2336(6) 0.8996(5) 0.0447(8) Uani d . 1 N
Cu1 0.0000 0.0000 0.0000 0.0306(2) Uani d S 1 Cu
Br1 0.13393(5) -0.29547(6) -0.13740(5) 0.0349(2) Uani d . 1 Br

loop_
_atom_site_aniso_label
_atom_site_aniso_U_11
_atom_site_aniso_U_22
_atom_site_aniso_U_33
_atom_site_aniso_U_12
_atom_site_aniso_U_13
_atom_site_aniso_U_23
C1 0.0327(19) 0.0324(18) 0.0225(17) 0.0109(15) 0.0110(15) 0.0129(15)
C2 0.0250(18) 0.0367(19) 0.0322(19) 0.0087(15) 0.0086(15) 0.0162(17)
C3 0.0272(18) 0.0316(18) 0.0220(17) 0.0070(15) 0.0021(14) 0.0090(15)
C4 0.0332(19) 0.0268(16) 0.0224(17) 0.0113(15) 0.0107(15) 0.0116(14)
C5 0.0264(18) 0.0343(18) 0.0239(17) 0.0088(15) 0.0088(14) 0.0129(15)
C6 0.0341(19) 0.0358(19) 0.0228(17) 0.0106(16) 0.0076(15) 0.0135(16)
N1 0.0252(15) 0.0346(15) 0.0206(13) 0.0111(12) 0.0061(12) 0.0128(12)
N2 0.052(2) 0.051(2) 0.0332(17) 0.0166(17) 0.0184(16) 0.0235(16)
Cu1 0.0267(4) 0.0380(4) 0.0166(3) 0.0133(3) 0.0031(3) 0.0095(3)
Br1 0.0305(3) 0.0380(3) 0.0294(3) 0.01420(18) 0.00990(18) 0.01345(19)

loop_
_atom_type_symbol
_atom_type_description
_atom_type_scat_dispersion_real
_atom_type_scat_dispersion_imag
_atom_type_scat_source
C C 0.0033 0.0016 'International Tables Vol C Tables 4.2.6.8 and 6.1.1.4'
H H 0.0000 0.0000 'International Tables Vol C Tables 4.2.6.8 and 6.1.1.4'
N N 0.0061 0.0033 'International Tables Vol C Tables 4.2.6.8 and 6.1.1.4'
Cu Cu 0.3201 1.2651 'International Tables Vol C Tables 4.2.6.8 and 6.1.1.4'
Br Br -0.2901 2.4595 'International Tables Vol C Tables 4.2.6.8 and 6.1.1.4'

loop_
_geom_angle_atom_site_label_1
_geom_angle_atom_site_label_2
_geom_angle_atom_site_label_3
_geom_angle_site_symmetry_1
_geom_angle_site_symmetry_3
_geom_angle
_geom_angle_publ_flag
N1 C1 C2 . . 122.2(3) ?
N1 C1 H1 . . 118.9 ?
C2 C1 H1 . . 118.9 ?
C3 C2 C1 . . 120.3(3) ?
C3 C2 H2 . . 119.9 ?
C1 C2 H2 . . 119.9 ?
C2 C3 C4 . . 117.3(3) ?
C2 C3 H3 . . 121.3 ?
C4 C3 H3 . . 121.3 ?
C5 C4 C3 . . 119.7(3) ?
C5 C4 C6 . . 117.7(3) ?
C3 C4 C6 . . 122.6(3) ?
N1 C5 C4 . . 122.1(3) ?
N1 C5 H5 . . 119.0 ?
C4 C5 H5 . . 119.0 ?
N2 C6 C4 . . 175.1(4) ?
C5 N1 C1 . . 118.4(3) ?
C5 N1 Cu1 . . 120.1(2) yes
C1 N1 Cu1 . . 121.4(2) yes
N1 Cu1 N1 . 2 180.0 yes
N1 Cu1 Br1 . 2 90.10(9) yes
N1 Cu1 Br1 2 2 89.90(9) ?
N1 Cu1 Br1 . . 89.90(9) yes
N1 Cu1 Br1 2 . 90.10(9) ?
Br1 Cu1 Br1 2 . 180.0 yes

loop_
_geom_bond_atom_site_label_1
_geom_bond_atom_site_label_2
_geom_bond_site_symmetry_2
_geom_bond_distance
_geom_bond_publ_flag
C1 N1 . 1.342(5) ?
C1 C2 . 1.386(5) ?
C1 H1 . 0.9300 ?
C2 C3 . 1.372(5) ?
C2 H2 . 0.9300 ?
C3 C4 . 1.395(5) ?
C3 H3 . 0.9300 ?
C4 C5 . 1.392(5) ?
C4 C6 . 1.445(5) ?
C5 N1 . 1.334(4) ?
C5 H5 . 0.9300 ?
C6 N2 . 1.138(5) ?
N1 Cu1 . 2.011(3) yes
Cu1 N1 2 2.011(3) ?
Cu1 Br1 2 2.4185(4) ?
Cu1 Br1 . 2.4185(4) yes

loop_
_geom_torsion_atom_site_label_1
_geom_torsion_atom_site_label_2
_geom_torsion_atom_site_label_3
_geom_torsion_atom_site_label_4
_geom_torsion_site_symmetry_4
_geom_torsion
_geom_torsion_publ_flag
N1 C1 C2 C3 . 3.0(6) ?
C1 C2 C3 C4 . -1.2(5) ?
C2 C3 C4 C5 . -1.9(5) ?
C2 C3 C4 C6 . 175.6(3) ?
C3 C4 C5 N1 . 3.7(5) ?
C6 C4 C5 N1 . -174.0(3) ?
C4 C5 N1 C1 . -1.9(5) ?
C4 C5 N1 Cu1 . 175.4(3) ?
C2 C1 N1 C5 . -1.4(5) ?
C2 C1 N1 Cu1 . -178.7(3) yes
C5 N1 Cu1 Br1 2 61.3(3) yes
C1 N1 Cu1 Br1 2 -121.4(3) yes
C5 N1 Cu1 Br1 . -118.7(3) yes
C1 N1 Cu1 Br1 . 58.6(3) yes
